data_7223091
loop_
_publ_author_name
'Wang, Chao'
'Huang, Ling ling'
'Lu, Min'
'Zhao, Bei'
'Wang, Yaorong'
'Zhang, Yong'
'Shen, Qi'
'Yao, Yingming'

_publ_section_title
;
 Anionic phenoxy-amido rare-earth complexes as efficient catalysts for
 amidation of aldehydes with amines
;
_journal_name_full 'RSC Adv.'
_journal_paper_doi 10.1039/C5RA20285J
_journal_year 2015
_chemical_formula_moiety 'C56 H86 Br2 Li2 N3 Nd O4 Si2'
_chemical_formula_sum 'C56 H86 Br2 Li2 N3 Nd O4 Si2'
_chemical_formula_weight 1239.40
_chemical_name_systematic
; 
 ? 
;
_space_group_IT_number 110
_symmetry_cell_setting tetragonal
_symmetry_Int_Tables_number 110
_symmetry_space_group_name_Hall 'I 4bw -2c'
_symmetry_space_group_name_H-M 'I 41 c d'
_atom_sites_solution_hydrogens geom
_atom_sites_solution_primary direct
_atom_sites_solution_secondary difmap
_audit_creation_method SHELXL-97
_audit_update_record
;
2015-07-14 deposited with the CCDC.
2015-10-28 downloaded from the CCDC.
;
_cell_angle_alpha 90.00
_cell_angle_beta 90.00
_cell_angle_gamma 90.00
_cell_formula_units_Z 8
_cell_length_a 21.6873(19)
_cell_length_b 21.6873(19)
_cell_length_c 26.622(3)
_cell_measurement_reflns_used 19547
_cell_measurement_temperature 223(2)
_cell_measurement_theta_max 27.5
_cell_measurement_theta_min 3.1
_cell_volume 12521(2)
_computing_cell_refinement CrystalClear
_computing_data_collection CrystalClear
_computing_data_reduction CrystalStructure
_computing_publication_material 'CrystalStructure 3.7.0'
_computing_structure_refinement 'SHELXL-97 (Sheldrick, 1997)'
_computing_structure_solution 'SHELXS-97 (Sheldrick, 1990)'
_diffrn_ambient_temperature 223(2)
_diffrn_detector_area_resol_mean 14.63
_diffrn_measured_fraction_theta_full 0.993
_diffrn_measured_fraction_theta_max 0.993
_diffrn_measurement_device_type 'Rigaku Saturn'
_diffrn_measurement_method \w
_diffrn_radiation_monochromator graphite
_diffrn_radiation_source 'fine-focus sealed tube'
_diffrn_radiation_type MoK\a
_diffrn_radiation_wavelength 0.71075
_diffrn_reflns_av_R_equivalents 0.0451
_diffrn_reflns_av_sigmaI/netI 0.1091
_diffrn_reflns_limit_h_max 28
_diffrn_reflns_limit_h_min -17
_diffrn_reflns_limit_k_max 24
_diffrn_reflns_limit_k_min -28
_diffrn_reflns_limit_l_max 29
_diffrn_reflns_limit_l_min -34
_diffrn_reflns_number 25396
_diffrn_reflns_theta_full 27.45
_diffrn_reflns_theta_max 27.45
_diffrn_reflns_theta_min 3.06
_exptl_absorpt_coefficient_mu 2.186
_exptl_absorpt_correction_T_max 0.318
_exptl_absorpt_correction_T_min 0.198
_exptl_absorpt_correction_type multi-scan
_exptl_absorpt_process_details 'Jacobson, R. (1998) Private communication'
_exptl_crystal_colour blue
_exptl_crystal_density_diffrn 1.315
_exptl_crystal_density_method 'not measured'
_exptl_crystal_description prism
_exptl_crystal_F_000 5112
_exptl_crystal_size_max 0.80
_exptl_crystal_size_mid 0.60
_exptl_crystal_size_min 0.50
_refine_diff_density_max 0.835
_refine_diff_density_min -0.858
_refine_diff_density_rms 0.077
_refine_ls_abs_structure_details 'Flack H D (1983), Acta Cryst. A39, 876-881'
_refine_ls_abs_structure_Flack -0.034(15)
_refine_ls_extinction_method none
_refine_ls_goodness_of_fit_ref 1.099
_refine_ls_hydrogen_treatment constr
_refine_ls_matrix_type full
_refine_ls_number_parameters 317
_refine_ls_number_reflns 5836
_refine_ls_number_restraints 11
_refine_ls_restrained_S_all 1.102
_refine_ls_R_factor_all 0.0637
_refine_ls_R_factor_gt 0.0479
_refine_ls_shift/su_max 0.002
_refine_ls_shift/su_mean 0.000
_refine_ls_structure_factor_coef Fsqd
_refine_ls_weighting_details 'calc w=1/[\s^2^(Fo^2^)+(0.0514P)^2^+7.1917P] where P=(Fo^2^+2Fc^2^)/3'
_refine_ls_weighting_scheme calc
_refine_ls_wR_factor_gt 0.1099
_refine_ls_wR_factor_ref 0.1199
_reflns_number_gt 4427
_reflns_number_total 5836
_reflns_threshold_expression >2sigma(I)
_cod_data_source_file c5ra20285j2.cif
_cod_data_source_block complex8
_cod_original_cell_volume 12521.6(19)
_cod_database_code 7223091

loop_
_symmetry_equiv_pos_as_xyz
'x, y, z'
'-y, x+1/2, z+1/4'
'-x+1/2, -y+1/2, z+1/2'
'y+1/2, -x, z+3/4'
'-x, y, z+1/2'
'y, x+1/2, z+3/4'
'x+1/2, -y+1/2, z'
'-y+1/2, -x, z+1/4'
'x+1/2, y+1/2, z+1/2'
'-y+1/2, x+1, z+3/4'
'-x+1, -y+1, z+1'
'y+1, -x+1/2, z+5/4'
'-x+1/2, y+1/2, z+1'
'y+1/2, x+1, z+5/4'
'x+1, -y+1, z+1/2'
'-y+1, -x+1/2, z+3/4'

loop_
_atom_site_label
_atom_site_type_symbol
_atom_site_fract_x
_atom_site_fract_y
_atom_site_fract_z
_atom_site_U_iso_or_equiv
_atom_site_adp_type
_atom_site_occupancy
_atom_site_symmetry_multiplicity
_atom_site_calc_flag
_atom_site_refinement_flags
_atom_site_disorder_assembly
_atom_site_disorder_group
Nd1 Nd 0.5000 1.0000 0.40825(6) 0.03349(11) Uani 1 2 d S . .
Br1 Br 0.39939(5) 0.66434(4) 0.43140(4) 0.0980(3) Uani 1 1 d . . .
Si1 Si 0.51680(11) 0.93264(11) 0.52585(7) 0.0640(5) Uani 1 1 d . . .
O1 O 0.60046(18) 0.99518(16) 0.37938(16) 0.0424(9) Uani 1 1 d . . .
O2 O 0.6345(2) 1.0789(3) 0.2757(2) 0.0864(18) Uani 1 1 d D . .
N1 N 0.4931(2) 0.9109(2) 0.3526(2) 0.0453(12) Uani 1 1 d . . .
N2 N 0.5000 1.0000 0.4960(3) 0.0458(19) Uani 1 2 d S . .
C1 C 0.6334(3) 0.9441(3) 0.3676(2) 0.0426(13) Uani 1 1 d . . .
C2 C 0.6940(3) 0.9346(3) 0.3863(2) 0.0450(13) Uani 1 1 d . . .
C3 C 0.7227(3) 0.8797(3) 0.3722(2) 0.0486(15) Uani 1 1 d . . .
H3 H 0.7624 0.8721 0.3852 0.058 Uiso 1 1 calc R . .
C4 C 0.6982(3) 0.8362(3) 0.3413(2) 0.0522(15) Uani 1 1 d . A .
C5 C 0.6394(3) 0.8474(3) 0.3224(2) 0.0467(15) Uani 1 1 d . . .
H5 H 0.6214 0.8186 0.3005 0.056 Uiso 1 1 calc R . .
C6 C 0.6070(3) 0.9002(3) 0.3352(2) 0.0424(14) Uani 1 1 d . . .
C7 C 0.7253(3) 0.9818(3) 0.4204(3) 0.0517(15) Uani 1 1 d . . .
C8 C 0.6888(4) 0.9925(3) 0.4696(3) 0.063(2) Uani 1 1 d . . .
H8A H 0.6906 0.9556 0.4902 0.095 Uiso 1 1 calc R . .
H8B H 0.6462 1.0018 0.4617 0.095 Uiso 1 1 calc R . .
H8C H 0.7068 1.0268 0.4879 0.095 Uiso 1 1 calc R . .
C9 C 0.7335(3) 1.0436(3) 0.3935(3) 0.071(2) Uani 1 1 d . . .
H9A H 0.6939 1.0578 0.3813 0.107 Uiso 1 1 calc R . .
H9B H 0.7616 1.0385 0.3654 0.107 Uiso 1 1 calc R . .
H9C H 0.7503 1.0736 0.4168 0.107 Uiso 1 1 calc R . .
C10 C 0.7903(3) 0.9611(3) 0.4367(3) 0.0658(18) Uani 1 1 d . . .
H10A H 0.8154 0.9537 0.4072 0.099 Uiso 1 1 calc R . .
H10B H 0.7872 0.9235 0.4562 0.099 Uiso 1 1 calc R . .
H10C H 0.8091 0.9932 0.4570 0.099 Uiso 1 1 calc R . .
C11 C 0.7333(3) 0.7764(3) 0.3277(3) 0.0623(19) Uani 1 1 d . . .
C12 C 0.7031(8) 0.7413(8) 0.2844(7) 0.070(4) Uiso 0.50 1 d P A 1
H12A H 0.7316 0.7105 0.2717 0.105 Uiso 0.50 1 calc PR A 1
H12B H 0.6927 0.7698 0.2577 0.105 Uiso 0.50 1 calc PR A 1
H12C H 0.6660 0.7211 0.2964 0.105 Uiso 0.50 1 calc PR A 1
C12' C 0.6909(8) 0.7267(8) 0.3063(6) 0.066(4) Uiso 0.50 1 d P A 2
H12D H 0.7120 0.6873 0.3068 0.100 Uiso 0.50 1 calc PR A 2
H12E H 0.6800 0.7372 0.2720 0.100 Uiso 0.50 1 calc PR A 2
H12F H 0.6537 0.7242 0.3265 0.100 Uiso 0.50 1 calc PR A 2
C13 C 0.7474(4) 0.7420(4) 0.3773(5) 0.097(4) Uani 1 1 d . A .
H13A H 0.7674 0.7030 0.3697 0.146 Uiso 1 1 calc R . .
H13B H 0.7092 0.7343 0.3952 0.146 Uiso 1 1 calc R . .
H13C H 0.7745 0.7669 0.3979 0.146 Uiso 1 1 calc R . .
C14 C 0.7942(5) 0.7919(4) 0.3024(4) 0.095(3) Uani 1 1 d . A .
H14A H 0.7865 0.8061 0.2684 0.143 Uiso 1 1 calc R . .
H14B H 0.8200 0.7553 0.3013 0.143 Uiso 1 1 calc R . .
H14C H 0.8150 0.8240 0.3212 0.143 Uiso 1 1 calc R . .
C15 C 0.5427(3) 0.9122(3) 0.3145(2) 0.0453(14) Uani 1 1 d . . .
H15A H 0.5425 0.9527 0.2981 0.054 Uiso 1 1 calc R . .
H15B H 0.5336 0.8812 0.2888 0.054 Uiso 1 1 calc R . .
C16 C 0.4724(3) 0.8529(3) 0.3670(2) 0.0509(16) Uani 1 1 d . . .
C17 C 0.4918(3) 0.7962(3) 0.3478(3) 0.0536(16) Uani 1 1 d . . .
H17 H 0.5209 0.7956 0.3216 0.064 Uiso 1 1 calc R . .
C18 C 0.4695(3) 0.7408(3) 0.3662(3) 0.0621(18) Uani 1 1 d . . .
H18 H 0.4831 0.7034 0.3522 0.075 Uiso 1 1 calc R . .
C19 C 0.4274(3) 0.7402(3) 0.4051(3) 0.0641(18) Uani 1 1 d . . .
C20 C 0.4052(3) 0.7952(4) 0.4231(3) 0.0660(19) Uani 1 1 d . . .
H20 H 0.3743 0.7953 0.4479 0.079 Uiso 1 1 calc R . .
C21 C 0.4277(3) 0.8500(3) 0.4053(3) 0.0600(17) Uani 1 1 d . . .
H21 H 0.4129 0.8870 0.4192 0.072 Uiso 1 1 calc R . .
C22 C 0.5698(5) 0.9411(5) 0.5814(3) 0.100(3) Uani 1 1 d . . .
H22A H 0.5497 0.9654 0.6072 0.150 Uiso 1 1 calc R . .
H22B H 0.6075 0.9615 0.5709 0.150 Uiso 1 1 calc R . .
H22C H 0.5797 0.9006 0.5947 0.150 Uiso 1 1 calc R . .
C23 C 0.5575(4) 0.8782(4) 0.4819(3) 0.074(2) Uani 1 1 d . . .
H23A H 0.5927 0.8989 0.4670 0.110 Uiso 1 1 calc R . .
H23B H 0.5293 0.8654 0.4556 0.110 Uiso 1 1 calc R . .
H23C H 0.5715 0.8424 0.5004 0.110 Uiso 1 1 calc R . .
C24 C 0.4466(4) 0.8916(4) 0.5484(3) 0.090(3) Uani 1 1 d . . .
H24A H 0.4171 0.8883 0.5211 0.134 Uiso 1 1 calc R . .
H24B H 0.4283 0.9145 0.5759 0.134 Uiso 1 1 calc R . .
H24C H 0.4579 0.8507 0.5598 0.134 Uiso 1 1 calc R . .
C25 C 0.6117(7) 1.1293(7) 0.2465(6) 0.071(2) Uiso 0.50 1 d PD B 1
H25A H 0.6061 1.1658 0.2677 0.085 Uiso 0.50 1 calc PR B 1
H25B H 0.5720 1.1187 0.2313 0.085 Uiso 0.50 1 calc PR B 1
C26 C 0.6581(7) 1.1414(8) 0.2074(6) 0.071(2) Uiso 0.50 1 d PD B 1
H26A H 0.6760 1.1824 0.2122 0.085 Uiso 0.50 1 calc PR B 1
H26B H 0.6385 1.1402 0.1742 0.085 Uiso 0.50 1 calc PR B 1
C27 C 0.7079(7) 1.0931(7) 0.2103(5) 0.071(2) Uiso 0.50 1 d PD B 1
H27A H 0.7028 1.0615 0.1843 0.085 Uiso 0.50 1 calc PR B 1
H27B H 0.7491 1.1115 0.2074 0.085 Uiso 0.50 1 calc PR B 1
C28 C 0.6974(5) 1.0672(8) 0.2615(5) 0.071(2) Uiso 0.50 1 d PD B 1
H28A H 0.7054 1.0228 0.2614 0.085 Uiso 0.50 1 calc PR B 1
H28B H 0.7255 1.0866 0.2856 0.085 Uiso 0.50 1 calc PR B 1
C25' C 0.6000(9) 1.1006(12) 0.2337(6) 0.111(4) Uiso 0.50 1 d PD B 2
H25C H 0.5674 1.1283 0.2457 0.133 Uiso 0.50 1 calc PR B 2
H25D H 0.5802 1.0655 0.2171 0.133 Uiso 0.50 1 calc PR B 2
C26' C 0.6377(10) 1.1331(10) 0.1976(9) 0.111(4) Uiso 0.50 1 d PD B 2
H26C H 0.6172 1.1411 0.1655 0.133 Uiso 0.50 1 calc PR B 2
H26D H 0.6573 1.1704 0.2109 0.133 Uiso 0.50 1 calc PR B 2
C27' C 0.6757(11) 1.0820(10) 0.1973(8) 0.111(4) Uiso 0.50 1 d PD B 2
H27C H 0.7165 1.0944 0.1851 0.133 Uiso 0.50 1 calc PR B 2
H27D H 0.6590 1.0519 0.1734 0.133 Uiso 0.50 1 calc PR B 2
C28' C 0.6833(8) 1.0507(10) 0.2483(7) 0.111(4) Uiso 0.50 1 d PD B 2
H28C H 0.6778 1.0059 0.2459 0.133 Uiso 0.50 1 calc PR B 2
H28D H 0.7236 1.0597 0.2633 0.133 Uiso 0.50 1 calc PR B 2
Li1 Li 0.5941(5) 1.0602(6) 0.3348(5) 0.061(3) Uani 1 1 d . . .

loop_
_atom_site_aniso_label
_atom_site_aniso_U_11
_atom_site_aniso_U_22
_atom_site_aniso_U_33
_atom_site_aniso_U_23
_atom_site_aniso_U_13
_atom_site_aniso_U_12
Nd1 0.0365(2) 0.02980(19) 0.03415(17) 0.000 0.000 0.00061(17)
Br1 0.0960(7) 0.0767(6) 0.1212(7) 0.0182(6) 0.0032(6) -0.0308(5)
Si1 0.0774(13) 0.0683(13) 0.0465(9) 0.0131(9) -0.0075(10) -0.0116(11)
O1 0.0317(19) 0.035(2) 0.060(2) 0.0035(18) 0.0034(19) 0.0043(16)
O2 0.067(3) 0.113(4) 0.080(3) 0.040(3) 0.024(3) 0.029(3)
N1 0.035(3) 0.042(3) 0.059(3) -0.016(3) 0.001(2) 0.006(2)
N2 0.054(4) 0.052(4) 0.031(4) 0.000 0.000 -0.006(3)
C1 0.047(3) 0.043(3) 0.038(3) -0.001(3) 0.005(3) -0.005(3)
C2 0.046(3) 0.047(3) 0.042(3) 0.007(3) 0.004(3) 0.001(3)
C3 0.036(3) 0.054(4) 0.056(3) 0.007(3) -0.003(3) 0.006(3)
C4 0.046(3) 0.054(4) 0.057(4) -0.002(3) 0.002(3) 0.006(3)
C5 0.045(3) 0.050(4) 0.045(3) -0.013(3) 0.002(3) 0.001(3)
C6 0.037(3) 0.051(3) 0.039(3) 0.005(3) 0.000(2) 0.008(3)
C7 0.046(3) 0.043(3) 0.065(4) 0.000(3) -0.005(3) 0.002(3)
C8 0.060(5) 0.075(5) 0.055(4) -0.021(3) -0.012(4) 0.013(4)
C9 0.056(4) 0.057(4) 0.100(6) 0.016(4) -0.010(4) -0.014(3)
C10 0.064(4) 0.064(4) 0.070(4) -0.006(4) -0.017(4) 0.004(4)
C11 0.063(4) 0.051(4) 0.074(5) -0.016(4) -0.005(4) 0.011(4)
C13 0.104(7) 0.064(5) 0.123(9) 0.036(5) 0.026(6) 0.030(6)
C14 0.105(7) 0.081(6) 0.100(7) 0.007(5) 0.044(6) 0.038(6)
C15 0.044(3) 0.050(4) 0.042(3) -0.007(3) 0.001(3) 0.004(3)
C16 0.035(3) 0.050(4) 0.068(4) -0.016(3) -0.016(3) -0.009(3)
C17 0.056(4) 0.048(4) 0.057(4) -0.010(3) 0.006(3) -0.002(3)
C18 0.057(4) 0.060(4) 0.070(4) -0.011(4) -0.004(4) -0.005(4)
C19 0.060(4) 0.052(4) 0.080(5) -0.002(4) -0.015(4) -0.011(3)
C20 0.063(4) 0.078(5) 0.057(4) -0.009(4) 0.012(3) -0.022(4)
C21 0.043(3) 0.061(4) 0.075(4) -0.028(4) 0.013(4) -0.010(3)
C22 0.117(8) 0.118(8) 0.064(5) -0.002(5) -0.029(5) -0.004(7)
C23 0.067(5) 0.072(5) 0.081(5) 0.006(4) -0.003(4) -0.001(4)
C24 0.106(7) 0.089(6) 0.074(5) 0.032(5) 0.014(5) -0.035(5)
Li1 0.045(6) 0.057(7) 0.080(8) 0.037(6) 0.013(6) 0.014(5)

loop_
_atom_type_symbol
_atom_type_description
_atom_type_scat_dispersion_real
_atom_type_scat_dispersion_imag
_atom_type_scat_source
C C 0.0033 0.0016 'International Tables Vol C Tables 4.2.6.8 and 6.1.1.4'
H H 0.0000 0.0000 'International Tables Vol C Tables 4.2.6.8 and 6.1.1.4'
N N 0.0061 0.0033 'International Tables Vol C Tables 4.2.6.8 and 6.1.1.4'
O O 0.0106 0.0060 'International Tables Vol C Tables 4.2.6.8 and 6.1.1.4'
Br Br -0.2901 2.4595 'International Tables Vol C Tables 4.2.6.8 and 6.1.1.4'
Si Si 0.0817 0.0704 'International Tables Vol C Tables 4.2.6.8 and 6.1.1.4'
Nd Nd -0.1943 3.0179 'International Tables Vol C Tables 4.2.6.8 and 6.1.1.4'
Li Li -0.0003 0.0001 'International Tables Vol C Tables 4.2.6.8 and 6.1.1.4'

loop_
_geom_angle_atom_site_label_1
_geom_angle_atom_site_label_2
_geom_angle_atom_site_label_3
_geom_angle
_geom_angle_site_symmetry_1
_geom_angle_site_symmetry_3
O1 Nd1 O1 141.2(2) 11_564 .
O1 Nd1 N2 109.41(11) 11_564 .
O1 Nd1 N2 109.41(11) . .
O1 Nd1 N1 77.08(14) 11_564 .
O1 Nd1 N1 79.62(15) . .
N2 Nd1 N1 127.40(14) . .
O1 Nd1 N1 79.62(15) 11_564 11_564
O1 Nd1 N1 77.08(14) . 11_564
N2 Nd1 N1 127.40(14) . 11_564
N1 Nd1 N1 105.2(3) . 11_564
O1 Nd1 Li1 36.2(2) 11_564 11_564
O1 Nd1 Li1 113.0(2) . 11_564
N2 Nd1 Li1 128.9(3) . 11_564
N1 Nd1 Li1 41.1(2) . 11_564
N1 Nd1 Li1 89.5(3) 11_564 11_564
O1 Nd1 Li1 113.0(2) 11_564 .
O1 Nd1 Li1 36.2(2) . .
N2 Nd1 Li1 128.9(3) . .
N1 Nd1 Li1 89.5(3) . .
N1 Nd1 Li1 41.1(2) 11_564 .
Li1 Nd1 Li1 102.2(5) 11_564 .
O1 Nd1 Si1 100.47(11) 11_564 11_564
O1 Nd1 Si1 114.67(12) . 11_564
N2 Nd1 Si1 25.68(4) . 11_564
N1 Nd1 Si1 150.93(14) . 11_564
N1 Nd1 Si1 102.75(14) 11_564 11_564
Li1 Nd1 Si1 132.3(2) 11_564 11_564
Li1 Nd1 Si1 117.3(3) . 11_564
N2 Si1 C24 112.7(3) . .
N2 Si1 C22 114.5(4) . .
C24 Si1 C22 107.0(4) . .
N2 Si1 C23 110.4(3) . .
C24 Si1 C23 106.5(4) . .
C22 Si1 C23 105.2(4) . .
C1 O1 Li1 121.0(5) . .
C1 O1 Nd1 127.6(3) . .
Li1 O1 Nd1 96.2(4) . .
C28' O2 C25' 97.5(13) . .
C28' O2 C25 107.9(11) . .
C25' O2 C25 30.6(11) . .
C28' O2 C28 23.7(11) . .
C25' O2 C28 110.5(11) . .
C25 O2 C28 108.6(9) . .
C28' O2 Li1 134.1(10) . .
C25' O2 Li1 119.4(10) . .
C25 O2 Li1 117.8(7) . .
C28 O2 Li1 129.5(7) . .
C16 N1 C15 116.1(5) . .
C16 N1 Li1 92.4(5) . 11_564
C15 N1 Li1 120.5(5) . 11_564
C16 N1 Nd1 124.7(4) . .
C15 N1 Nd1 111.0(4) . .
Li1 N1 Nd1 87.4(3) 11_564 .
Si1 N2 Si1 124.4(5) . 11_564
Si1 N2 Nd1 117.8(2) . .
Si1 N2 Nd1 117.8(2) 11_564 .
O1 C1 C6 118.7(5) . .
O1 C1 C2 121.8(5) . .
C6 C1 C2 119.5(5) . .
C3 C2 C1 116.4(5) . .
C3 C2 C7 122.2(5) . .
C1 C2 C7 121.5(5) . .
C4 C3 C2 125.4(6) . .
C4 C3 H3 117.3 . .
C2 C3 H3 117.3 . .
C3 C4 C5 117.1(6) . .
C3 C4 C11 122.0(6) . .
C5 C4 C11 120.9(6) . .
C6 C5 C4 121.4(6) . .
C6 C5 H5 119.3 . .
C4 C5 H5 119.3 . .
C5 C6 C1 120.2(6) . .
C5 C6 C15 121.2(5) . .
C1 C6 C15 118.6(5) . .
C2 C7 C9 111.2(5) . .
C2 C7 C10 112.3(5) . .
C9 C7 C10 106.3(6) . .
C2 C7 C8 112.1(5) . .
C9 C7 C8 108.9(6) . .
C10 C7 C8 105.8(6) . .
C7 C8 H8A 109.5 . .
C7 C8 H8B 109.5 . .
H8A C8 H8B 109.5 . .
C7 C8 H8C 109.5 . .
H8A C8 H8C 109.5 . .
H8B C8 H8C 109.5 . .
C7 C9 H9A 109.5 . .
C7 C9 H9B 109.5 . .
H9A C9 H9B 109.5 . .
C7 C9 H9C 109.5 . .
H9A C9 H9C 109.5 . .
H9B C9 H9C 109.5 . .
C7 C10 H10A 109.5 . .
C7 C10 H10B 109.5 . .
H10A C10 H10B 109.5 . .
C7 C10 H10C 109.5 . .
H10A C10 H10C 109.5 . .
H10B C10 H10C 109.5 . .
C14 C11 C12' 120.8(9) . .
C14 C11 C12 98.4(10) . .
C12' C11 C12 27.0(8) . .
C14 C11 C4 110.3(6) . .
C12' C11 C4 112.5(9) . .
C12 C11 C4 112.6(9) . .
C14 C11 C13 108.2(7) . .
C12' C11 C13 95.6(9) . .
C12 C11 C13 119.1(10) . .
C4 C11 C13 107.7(7) . .
C11 C12 H12A 109.5 . .
C11 C12 H12B 109.5 . .
C11 C12 H12C 109.5 . .
C11 C12' H12D 109.5 . .
C11 C12' H12E 109.5 . .
H12D C12' H12E 109.5 . .
C11 C12' H12F 109.5 . .
H12D C12' H12F 109.5 . .
H12E C12' H12F 109.5 . .
C11 C13 H13A 109.5 . .
C11 C13 H13B 109.5 . .
H13A C13 H13B 109.5 . .
C11 C13 H13C 109.5 . .
H13A C13 H13C 109.5 . .
H13B C13 H13C 109.5 . .
C11 C14 H14A 109.5 . .
C11 C14 H14B 109.5 . .
H14A C14 H14B 109.5 . .
C11 C14 H14C 109.5 . .
H14A C14 H14C 109.5 . .
H14B C14 H14C 109.5 . .
N1 C15 C6 114.5(5) . .
N1 C15 H15A 108.6 . .
C6 C15 H15A 108.6 . .
N1 C15 H15B 108.6 . .
C6 C15 H15B 108.6 . .
H15A C15 H15B 107.6 . .
N1 C16 C17 126.9(6) . .
N1 C16 C21 117.5(6) . .
C17 C16 C21 115.7(6) . .
N1 C16 Li1 54.2(4) . 11_564
C17 C16 Li1 134.9(5) . 11_564
C21 C16 Li1 83.4(5) . 11_564
C18 C17 C16 122.0(7) . .
C18 C17 H17 119.0 . .
C16 C17 H17 119.0 . .
C19 C18 C17 120.3(7) . .
C19 C18 H18 119.9 . .
C17 C18 H18 119.9 . .
C20 C19 C18 119.1(7) . .
C20 C19 Br1 121.0(6) . .
C18 C19 Br1 119.9(6) . .
C21 C20 C19 120.6(7) . .
C21 C20 H20 119.7 . .
C19 C20 H20 119.7 . .
C20 C21 C16 122.3(6) . .
C20 C21 Li1 142.2(6) . 11_564
C16 C21 Li1 65.9(5) . 11_564
C20 C21 H21 118.9 . .
C16 C21 H21 118.9 . .
Li1 C21 H21 66.7 11_564 .
Si1 C22 H22A 109.5 . .
Si1 C22 H22B 109.5 . .
H22A C22 H22B 109.5 . .
Si1 C22 H22C 109.5 . .
H22A C22 H22C 109.5 . .
H22B C22 H22C 109.5 . .
Si1 C23 H23A 109.5 . .
Si1 C23 H23B 109.5 . .
H23A C23 H23B 109.5 . .
Si1 C23 H23C 109.5 . .
H23A C23 H23C 109.5 . .
H23B C23 H23C 109.5 . .
Si1 C24 H24A 109.5 . .
Si1 C24 H24B 109.5 . .
H24A C24 H24B 109.5 . .
Si1 C24 H24C 109.5 . .
H24A C24 H24C 109.5 . .
H24B C24 H24C 109.5 . .
O2 C25 C26 106.6(11) . .
O2 C25 H25A 110.4 . .
C26 C25 H25A 110.4 . .
O2 C25 H25B 110.4 . .
C26 C25 H25B 110.4 . .
H25A C25 H25B 108.6 . .
C25 C26 C27 109.2(13) . .
C25 C26 H26A 109.8 . .
C27 C26 H26A 109.8 . .
C25 C26 H26B 109.8 . .
C27 C26 H26B 109.8 . .
H26A C26 H26B 108.3 . .
C28 C27 C26 101.5(12) . .
C28 C27 H27A 111.5 . .
C26 C27 H27A 111.5 . .
C28 C27 H27B 111.5 . .
C26 C27 H27B 111.5 . .
H27A C27 H27B 109.3 . .
O2 C28 C27 108.7(11) . .
O2 C28 H28A 109.9 . .
C27 C28 H28A 110.0 . .
O2 C28 H28B 109.9 . .
C27 C28 H28B 109.9 . .
H28A C28 H28B 108.3 . .
O2 C25' C26' 112.6(17) . .
O2 C25' H25C 109.1 . .
C26' C25' H25C 109.1 . .
O2 C25' H25D 109.1 . .
C26' C25' H25D 109.1 . .
H25C C25' H25D 107.8 . .
C27' C26' C25' 87.2(19) . .
C27' C26' H26C 114.1 . .
C25' C26' H26C 114.1 . .
C27' C26' H26D 114.1 . .
C25' C26' H26D 114.1 . .
H26C C26' H26D 111.3 . .
C26' C27' C28' 114.5(19) . .
C26' C27' H27C 108.6 . .
C28' C27' H27C 108.6 . .
C26' C27' H27D 108.6 . .
C28' C27' H27D 108.6 . .
H27C C27' H27D 107.6 . .
O2 C28' C27' 100.7(14) . .
O2 C28' H28C 111.6 . .
C27' C28' H28C 111.6 . .
O2 C28' H28D 111.6 . .
C27' C28' H28D 111.6 . .
H28C C28' H28D 109.4 . .
O2 Li1 O1 132.7(7) . .
O2 Li1 N1 124.7(6) . 11_564
O1 Li1 N1 98.8(5) . 11_564
O2 Li1 C16 113.4(5) . 11_564
O1 Li1 C16 113.3(6) . 11_564
N1 Li1 C16 33.4(3) 11_564 11_564
O2 Li1 C21 120.6(6) . 11_564
O1 Li1 C21 96.6(5) . 11_564
N1 Li1 C21 57.7(4) 11_564 11_564
C16 Li1 C21 30.7(3) 11_564 11_564
O2 Li1 Nd1 159.8(7) . .
O1 Li1 Nd1 47.6(3) . .
N1 Li1 Nd1 51.5(3) 11_564 .
C16 Li1 Nd1 74.1(3) 11_564 .
C21 Li1 Nd1 75.8(3) 11_564 .

loop_
_geom_bond_atom_site_label_1
_geom_bond_atom_site_label_2
_geom_bond_distance
_geom_bond_site_symmetry_2
Nd1 O1 2.313(4) 11_564
Nd1 O1 2.313(4) .
Nd1 N2 2.337(8) .
Nd1 N1 2.438(5) .
Nd1 N1 2.438(5) 11_564
Nd1 Li1 3.113(10) 11_564
Nd1 Li1 3.113(10) .
Nd1 Si1 3.474(2) 11_564
Br1 C19 1.889(7) .
Si1 N2 1.702(4) .
Si1 C24 1.862(8) .
Si1 C22 1.882(8) .
Si1 C23 1.882(8) .
O1 C1 1.355(7) .
O1 Li1 1.848(11) .
O2 C28' 1.423(10) .
O2 C25' 1.426(9) .
O2 C25 1.429(9) .
O2 C28 1.438(9) .
O2 Li1 1.846(12) .
N1 C16 1.391(8) .
N1 C15 1.479(8) .
N1 Li1 2.048(12) 11_564
N2 Si1 1.702(4) 11_564
C1 C6 1.408(8) .
C1 C2 1.419(8) .
C2 C3 1.395(9) .
C2 C7 1.528(8) .
C3 C4 1.361(9) .
C3 H3 0.9400 .
C4 C5 1.391(9) .
C4 C11 1.545(9) .
C5 C6 1.386(9) .
C5 H5 0.9400 .
C6 C15 1.522(8) .
C7 C9 1.530(10) .
C7 C10 1.541(9) .
C7 C8 1.549(10) .
C8 H8A 0.9700 .
C8 H8B 0.9700 .
C8 H8C 0.9700 .
C9 H9A 0.9700 .
C9 H9B 0.9700 .
C9 H9C 0.9700 .
C10 H10A 0.9700 .
C10 H10B 0.9700 .
C10 H10C 0.9700 .
C11 C14 1.521(12) .
C11 C12' 1.527(17) .
C11 C12 1.529(19) .
C11 C13 1.547(13) .
C12 H12A 0.9700 .
C12 H12B 0.9700 .
C12 H12C 0.9700 .
C12' H12D 0.9700 .
C12' H12E 0.9700 .
C12' H12F 0.9700 .
C13 H13A 0.9700 .
C13 H13B 0.9700 .
C13 H13C 0.9700 .
C14 H14A 0.9700 .
C14 H14B 0.9700 .
C14 H14C 0.9700 .
C15 H15A 0.9800 .
C15 H15B 0.9800 .
C16 C17 1.396(9) .
C16 C21 1.409(9) .
C16 Li1 2.523(13) 11_564
C17 C18 1.385(10) .
C17 H17 0.9400 .
C18 C19 1.381(10) .
C18 H18 0.9400 .
C19 C20 1.372(10) .
C20 C21 1.369(10) .
C20 H20 0.9400 .
C21 Li1 2.745(16) 11_564
C21 H21 0.9400 .
C22 H22A 0.9700 .
C22 H22B 0.9700 .
C22 H22C 0.9700 .
C23 H23A 0.9700 .
C23 H23B 0.9700 .
C23 H23C 0.9700 .
C24 H24A 0.9700 .
C24 H24B 0.9700 .
C24 H24C 0.9700 .
C25 C26 1.472(16) .
C25 H25A 0.9800 .
C25 H25B 0.9800 .
C26 C27 1.508(15) .
C26 H26A 0.9800 .
C26 H26B 0.9800 .
C27 C28 1.489(15) .
C27 H27A 0.9800 .
C27 H27B 0.9800 .
C28 H28A 0.9800 .
C28 H28B 0.9800 .
C25' C26' 1.445(18) .
C25' H25C 0.9800 .
C25' H25D 0.9800 .
C26' C27' 1.380(17) .
C26' H26C 0.9800 .
C26' H26D 0.9800 .
C27' C28' 1.527(17) .
C27' H27C 0.9800 .
C27' H27D 0.9800 .
C28' H28C 0.9800 .
C28' H28D 0.9800 .
Li1 N1 2.048(12) 11_564
Li1 C16 2.523(13) 11_564
Li1 C21 2.745(16) 11_564

loop_
_geom_torsion_atom_site_label_1
_geom_torsion_atom_site_label_2
_geom_torsion_atom_site_label_3
_geom_torsion_atom_site_label_4
_geom_torsion
_geom_torsion_site_symmetry_1
_geom_torsion_site_symmetry_4
O1 Nd1 O1 C1 -87.9(4) 11_564 .
N2 Nd1 O1 C1 92.1(4) . .
N1 Nd1 O1 C1 -34.0(4) . .
N1 Nd1 O1 C1 -142.4(5) 11_564 .
Li1 Nd1 O1 C1 -58.6(5) 11_564 .
Li1 Nd1 O1 C1 -137.6(7) . .
Si1 Nd1 O1 C1 119.3(4) 11_564 .
O1 Nd1 O1 Li1 49.8(5) 11_564 .
N2 Nd1 O1 Li1 -130.2(5) . .
N1 Nd1 O1 Li1 103.6(5) . .
N1 Nd1 O1 Li1 -4.8(5) 11_564 .
Li1 Nd1 O1 Li1 79.1(7) 11_564 .
Si1 Nd1 O1 Li1 -103.1(5) 11_564 .
O1 Nd1 N1 C16 -86.8(4) 11_564 .
O1 Nd1 N1 C16 124.4(5) . .
N2 Nd1 N1 C16 17.9(5) . .
N1 Nd1 N1 C16 -162.1(5) 11_564 .
Li1 Nd1 N1 C16 -91.1(6) 11_564 .
Li1 Nd1 N1 C16 159.5(5) . .
Si1 Nd1 N1 C16 1.5(6) 11_564 .
O1 Nd1 N1 C15 126.0(4) 11_564 .
O1 Nd1 N1 C15 -22.7(4) . .
N2 Nd1 N1 C15 -129.2(3) . .
N1 Nd1 N1 C15 50.8(3) 11_564 .
Li1 Nd1 N1 C15 121.7(6) 11_564 .
Li1 Nd1 N1 C15 12.3(4) . .
Si1 Nd1 N1 C15 -145.6(3) 11_564 .
O1 Nd1 N1 Li1 4.3(4) 11_564 11_564
O1 Nd1 N1 Li1 -144.4(4) . 11_564
N2 Nd1 N1 Li1 109.0(4) . 11_564
N1 Nd1 N1 Li1 -71.0(4) 11_564 11_564
Li1 Nd1 N1 Li1 -109.4(5) . 11_564
Si1 Nd1 N1 Li1 92.6(5) 11_564 11_564
C24 Si1 N2 Si1 80.0(3) . 11_564
C22 Si1 N2 Si1 -42.6(4) . 11_564
C23 Si1 N2 Si1 -161.1(3) . 11_564
C24 Si1 N2 Nd1 -100.0(3) . .
C22 Si1 N2 Nd1 137.4(4) . .
C23 Si1 N2 Nd1 18.9(3) . .
O1 Nd1 N2 Si1 106.75(13) 11_564 .
O1 Nd1 N2 Si1 -73.25(13) . .
N1 Nd1 N2 Si1 18.41(16) . .
N1 Nd1 N2 Si1 -161.59(16) 11_564 .
Li1 Nd1 N2 Si1 71.4(3) 11_564 .
Li1 Nd1 N2 Si1 -108.6(3) . .
Si1 Nd1 N2 Si1 180.000(3) 11_564 .
O1 Nd1 N2 Si1 -73.25(13) 11_564 11_564
O1 Nd1 N2 Si1 106.75(13) . 11_564
N1 Nd1 N2 Si1 -161.59(16) . 11_564
N1 Nd1 N2 Si1 18.41(16) 11_564 11_564
Li1 Nd1 N2 Si1 -108.6(3) 11_564 11_564
Li1 Nd1 N2 Si1 71.4(3) . 11_564
Li1 O1 C1 C6 -78.1(7) . .
Nd1 O1 C1 C6 50.5(7) . .
Li1 O1 C1 C2 100.5(7) . .
Nd1 O1 C1 C2 -130.9(5) . .
O1 C1 C2 C3 178.9(5) . .
C6 C1 C2 C3 -2.5(8) . .
O1 C1 C2 C7 -0.4(8) . .
C6 C1 C2 C7 178.2(5) . .
C1 C2 C3 C4 2.0(9) . .
C7 C2 C3 C4 -178.7(6) . .
C2 C3 C4 C5 -0.3(10) . .
C2 C3 C4 C11 -179.8(6) . .
C3 C4 C5 C6 -1.0(9) . .
C11 C4 C5 C6 178.6(6) . .
C4 C5 C6 C1 0.4(9) . .
C4 C5 C6 C15 -179.9(6) . .
O1 C1 C6 C5 -180.0(5) . .
C2 C1 C6 C5 1.4(8) . .
O1 C1 C6 C15 0.3(8) . .
C2 C1 C6 C15 -178.3(5) . .
C3 C2 C7 C9 118.6(7) . .
C1 C2 C7 C9 -62.1(7) . .
C3 C2 C7 C10 -0.3(8) . .
C1 C2 C7 C10 179.0(6) . .
C3 C2 C7 C8 -119.2(6) . .
C1 C2 C7 C8 60.0(7) . .
C3 C4 C11 C14 -59.2(9) . .
C5 C4 C11 C14 121.3(8) . .
C3 C4 C11 C12' 162.8(9) . .
C5 C4 C11 C12' -16.8(12) . .
C3 C4 C11 C12 -168.0(10) . .
C5 C4 C11 C12 12.5(12) . .
C3 C4 C11 C13 58.7(9) . .
C5 C4 C11 C13 -120.8(7) . .
C16 N1 C15 C6 -80.0(7) . .
Li1 N1 C15 C6 170.0(5) 11_564 .
Nd1 N1 C15 C6 70.2(6) . .
C5 C6 C15 N1 113.2(6) . .
C1 C6 C15 N1 -67.1(7) . .
C15 N1 C16 C17 -2.7(9) . .
Li1 N1 C16 C17 123.2(7) 11_564 .
Nd1 N1 C16 C17 -148.3(5) . .
C15 N1 C16 C21 176.4(5) . .
Li1 N1 C16 C21 -57.7(6) 11_564 .
Nd1 N1 C16 C21 30.8(7) . .
C15 N1 C16 Li1 -125.9(6) . 11_564
Nd1 N1 C16 Li1 88.5(5) . 11_564
N1 C16 C17 C18 177.7(6) . .
C21 C16 C17 C18 -1.5(10) . .
Li1 C16 C17 C18 -108.9(9) 11_564 .
C16 C17 C18 C19 -0.9(11) . .
C17 C18 C19 C20 3.9(10) . .
C17 C18 C19 Br1 -177.9(5) . .
C18 C19 C20 C21 -4.7(11) . .
Br1 C19 C20 C21 177.2(6) . .
C19 C20 C21 C16 2.4(11) . .
C19 C20 C21 Li1 93.9(10) . 11_564
N1 C16 C21 C20 -178.5(7) . .
C17 C16 C21 C20 0.7(10) . .
Li1 C16 C21 C20 137.9(7) 11_564 .
N1 C16 C21 Li1 43.6(5) . 11_564
C17 C16 C21 Li1 -137.1(6) . 11_564
C28' O2 C25 C26 -14.8(18) . .
C25' O2 C25 C26 -89(3) . .
C28 O2 C25 C26 10.1(17) . .
Li1 O2 C25 C26 169.7(11) . .
O2 C25 C26 C27 4.9(19) . .
C25 C26 C27 C28 -17.0(18) . .
C28' O2 C28 C27 70(3) . .
C25' O2 C28 C27 10.7(19) . .
C25 O2 C28 C27 -21.8(17) . .
Li1 O2 C28 C27 -178.2(10) . .
C26 C27 C28 O2 23.3(17) . .
C28' O2 C25' C26' -49(2) . .
C25 O2 C25' C26' 64(2) . .
C28 O2 C25' C26' -28(2) . .
Li1 O2 C25' C26' 159.6(15) . .
O2 C25' C26' C27' 53(2) . .
C25' C26' C27' C28' -37(3) . .
C25' O2 C28' C27' 18(2) . .
C25 O2 C28' C27' -11(2) . .
C28 O2 C28' C27' -107(4) . .
Li1 O2 C28' C27' 163.2(13) . .
C26' C27' C28' O2 14(3) . .
C28' O2 Li1 O1 -3(2) . .
C25' O2 Li1 O1 136.1(15) . .
C25 O2 Li1 O1 171.1(12) . .
C28 O2 Li1 O1 -34.3(17) . .
C28' O2 Li1 N1 -156.2(15) . 11_564
C25' O2 Li1 N1 -17.2(17) . 11_564
C25 O2 Li1 N1 17.8(14) . 11_564
C28 O2 Li1 N1 172.4(11) . 11_564
C28' O2 Li1 C16 167.5(15) . 11_564
C25' O2 Li1 C16 -53.4(15) . 11_564
C25 O2 Li1 C16 -18.4(13) . 11_564
C28 O2 Li1 C16 136.2(11) . 11_564
C28' O2 Li1 C21 134.0(15) . 11_564
C25' O2 Li1 C21 -87.0(15) . 11_564
C25 O2 Li1 C21 -52.0(12) . 11_564
C28 O2 Li1 C21 102.6(12) . 11_564
C28' O2 Li1 Nd1 -84(2) . .
C25' O2 Li1 Nd1 55(2) . .
C25 O2 Li1 Nd1 89.6(19) . .
C28 O2 Li1 Nd1 -115.8(17) . .
C1 O1 Li1 O2 -10.9(13) . .
Nd1 O1 Li1 O2 -152.4(9) . .
C1 O1 Li1 N1 147.1(5) . 11_564
Nd1 O1 Li1 N1 5.6(5) . 11_564
C1 O1 Li1 C16 178.6(5) . 11_564
Nd1 O1 Li1 C16 37.1(6) . 11_564
C1 O1 Li1 C21 -154.6(4) . 11_564
Nd1 O1 Li1 C21 63.9(3) . 11_564
C1 O1 Li1 Nd1 141.5(6) . .
O1 Nd1 Li1 O2 -48.3(16) 11_564 .
O1 Nd1 Li1 O2 100.4(17) . .
N2 Nd1 Li1 O2 168.1(14) . .
N1 Nd1 Li1 O2 27.4(16) . .
N1 Nd1 Li1 O2 -86.7(16) 11_564 .
Li1 Nd1 Li1 O2 -11.9(14) 11_564 .
Si1 Nd1 Li1 O2 -164.4(15) 11_564 .
O1 Nd1 Li1 O1 -148.7(3) 11_564 .
N2 Nd1 Li1 O1 67.7(5) . .
N1 Nd1 Li1 O1 -73.0(4) . .
N1 Nd1 Li1 O1 172.9(7) 11_564 .
Li1 Nd1 Li1 O1 -112.3(5) 11_564 .
Si1 Nd1 Li1 O1 95.2(4) 11_564 .
O1 Nd1 Li1 N1 38.4(4) 11_564 11_564
O1 Nd1 Li1 N1 -172.9(7) . 11_564
N2 Nd1 Li1 N1 -105.2(3) . 11_564
N1 Nd1 Li1 N1 114.2(4) . 11_564
Li1 Nd1 Li1 N1 74.8(3) 11_564 11_564
Si1 Nd1 Li1 N1 -77.7(4) 11_564 11_564
O1 Nd1 Li1 C16 66.5(4) 11_564 11_564
O1 Nd1 Li1 C16 -144.8(6) . 11_564
N2 Nd1 Li1 C16 -77.1(3) . 11_564
N1 Nd1 Li1 C16 142.3(3) . 11_564
N1 Nd1 Li1 C16 28.1(3) 11_564 11_564
Li1 Nd1 Li1 C16 102.9(3) 11_564 11_564
Si1 Nd1 Li1 C16 -49.6(3) 11_564 11_564
O1 Nd1 Li1 C21 98.3(3) 11_564 11_564
O1 Nd1 Li1 C21 -113.1(5) . 11_564
N2 Nd1 Li1 C21 -45.4(3) . 11_564
N1 Nd1 Li1 C21 174.0(3) . 11_564
N1 Nd1 Li1 C21 59.8(3) 11_564 11_564
Li1 Nd1 Li1 C21 134.6(3) 11_564 11_564
Si1 Nd1 Li1 C21 -17.9(3) 11_564 11_564
